data_1534633
loop_
_publ_author_name
'Goebbels, D.'
'Meyer, G.'

_publ_section_title
;
 Hg2 (O H) (B F4), the first basic mercurous tetrafluoroborate
;
_journal_name_full 'Zeitschrift fuer Anorganische und Allgemeine Chemie'
_journal_page_first 933
_journal_page_last 935
_journal_volume 629
_journal_year 2003
_chemical_formula_sum 'B F4 H Hg2 O'
_chemical_name_systematic 'Hg2 (O H) (B F4)'
_space_group_IT_number 61
_symmetry_space_group_name_Hall '-P 2ac 2ab'
_symmetry_space_group_name_H-M 'P b c a'
_cell_angle_alpha 90
_cell_angle_beta 90
_cell_angle_gamma 90
_cell_formula_units_Z 8
_cell_length_a 9.8504
_cell_length_b 9.9096
_cell_length_c 11.41
_cell_volume 1113.770
_citation_journal_id_ASTM ZAACAB
_cod_data_source_file Goebbels_ZAACAB_2003_951.cif
_cod_data_source_block H1B1F4Hg2O1
_cod_original_cell_volume 1113.77
_cod_original_formula_sum 'H1 B1 F4 Hg2 O1'
_cod_database_code 1534633

loop_
_symmetry_equiv_pos_as_xyz
x,y,z
-x+1/2,-y,z+1/2
x+1/2,-y+1/2,-z
-x,y+1/2,-z+1/2
-x,-y,-z
x-1/2,y,-z-1/2
-x-1/2,y-1/2,z
x,-y-1/2,z-1/2

loop_
_atom_site_label
_atom_site_type_symbol
_atom_site_fract_x
_atom_site_fract_y
_atom_site_fract_z
_atom_site_occupancy
_atom_site_U_iso_or_equiv
Hg2 Hg+1 0.32268 0.49644 0.27284 1 0.0
F3 F-1 0.3061 0.7257 0.104 1 0.0
B1 B+3 0.575 0.293 0.382 1 0.0
Hg1 Hg+1 0.18665 0.53002 0.45565 1 0.0
F4 F-1 0.003 0.7647 0.4763 1 0.0
F1 F-1 0.0909 0.4285 0.1304 1 0.0
O1 O-2 0.4243 0.4483 0.115 1 0.0
F2 F-1 0.491 0.7365 0.2129 1 0.0
